data_7713581
loop_
_publ_author_name
'Tannoux, Thibault'
'Mazaud, Louis'
'Cheisson, Thibault'
'Casaretto, Nicolas'
'Auffrant, Audrey'

_publ_section_title
;
 FeII complexes supported by an Iminophosphorane ligand: Synthesis and
 Reactivity
;
_journal_name_full 'Dalton Transactions'
_journal_paper_doi 10.1039/D3DT00950E
_journal_year 2023
_chemical_formula_moiety 'C39 H32 F6 Fe N2 O6 P2 S2'
_chemical_formula_sum 'C39 H32 F6 Fe N2 O6 P2 S2'
_chemical_formula_weight 920.57
_space_group_crystal_system monoclinic
_space_group_IT_number 14
_space_group_name_Hall '-P 2yn'
_space_group_name_H-M_alt 'P 1 21/n 1'
_atom_sites_solution_hydrogens geom
_atom_sites_solution_primary dual
_audit_creation_date 2022-12-16
_audit_creation_method
;
Olex2 1.5
(compiled 2022.04.07 svn.rca3783a0 for OlexSys, GUI svn.r6498)
;
_audit_update_record
;
2022-12-16 deposited with the CCDC.	2023-07-26 downloaded from the CCDC.
;
_cell_angle_alpha 90
_cell_angle_beta 93.038(3)
_cell_angle_gamma 90
_cell_formula_units_Z 4
_cell_length_a 11.8695(10)
_cell_length_b 23.485(2)
_cell_length_c 14.6125(12)
_cell_measurement_reflns_used 9955
_cell_measurement_temperature 150.0
_cell_measurement_theta_max 26.562
_cell_measurement_theta_min 2.442
_cell_volume 4067.6(6)
_computing_cell_refinement 'SAINT V8.38A (Bruker, 2018)'
_computing_data_reduction 'SAINT V8.38A (Bruker, 2018)'
_computing_molecular_graphics 'Olex2 1.5 (Dolomanov et al., 2009)'
_computing_publication_material 'Olex2 1.5 (Dolomanov et al., 2009)'
_computing_structure_refinement 'SHELXL 2018/3 (Sheldrick, 2015)'
_computing_structure_solution 'SHELXT 2014/5 (Sheldrick, 2014)'
_diffrn_ambient_temperature 150.0
_diffrn_measured_fraction_theta_full 0.999
_diffrn_measured_fraction_theta_max 0.997
_diffrn_measurement_device_type 'Bruker APEX-II CCD'
_diffrn_measurement_method '\f and \w scans'
_diffrn_radiation_type MoK\a
_diffrn_radiation_wavelength 0.71073
_diffrn_reflns_av_R_equivalents 0.0505
_diffrn_reflns_av_unetI/netI 0.0271
_diffrn_reflns_Laue_measured_fraction_full 0.999
_diffrn_reflns_Laue_measured_fraction_max 0.997
_diffrn_reflns_limit_h_max 15
_diffrn_reflns_limit_h_min -15
_diffrn_reflns_limit_k_max 30
_diffrn_reflns_limit_k_min -30
_diffrn_reflns_limit_l_max 18
_diffrn_reflns_limit_l_min -18
_diffrn_reflns_number 87327
_diffrn_reflns_point_group_measured_fraction_full 0.999
_diffrn_reflns_point_group_measured_fraction_max 0.997
_diffrn_reflns_theta_full 25.242
_diffrn_reflns_theta_max 27.537
_diffrn_reflns_theta_min 2.430
_diffrn_source_current 31.0
_diffrn_source_power 1.705
_diffrn_source_voltage 55.0
_diffrn_standards_number 0
_exptl_absorpt_coefficient_mu 0.628
_exptl_absorpt_correction_T_max 0.7456
_exptl_absorpt_correction_T_min 0.7067
_exptl_absorpt_correction_type multi-scan
_exptl_absorpt_process_details
;
SADABS-2016/2 (Bruker,2016/2) was used for absorption correction.
wR2(int) was 0.0671 before and 0.0546 after correction.
The Ratio of minimum to maximum transmission is 0.9478.
The \l/2 correction factor is Not present.
;
_exptl_crystal_colour yellow
_exptl_crystal_colour_primary yellow
_exptl_crystal_density_diffrn 1.503
_exptl_crystal_description needle
_exptl_crystal_F_000 1880
_exptl_crystal_size_max 0.4
_exptl_crystal_size_mid 0.1
_exptl_crystal_size_min 0.04
_refine_diff_density_max 0.519
_refine_diff_density_min -0.425
_refine_diff_density_rms 0.053
_refine_ls_extinction_method none
_refine_ls_goodness_of_fit_ref 1.027
_refine_ls_hydrogen_treatment constr
_refine_ls_matrix_type full
_refine_ls_number_parameters 560
_refine_ls_number_reflns 9356
_refine_ls_number_restraints 118
_refine_ls_restrained_S_all 1.046
_refine_ls_R_factor_all 0.0444
_refine_ls_R_factor_gt 0.0323
_refine_ls_shift/su_max 0.005
_refine_ls_shift/su_mean 0.000
_refine_ls_structure_factor_coef Fsqd
_refine_ls_weighting_details 'w=1/[\s^2^(Fo^2^)+(0.0368P)^2^+2.5593P] where P=(Fo^2^+2Fc^2^)/3'
_refine_ls_weighting_scheme calc
_refine_ls_wR_factor_gt 0.0788
_refine_ls_wR_factor_ref 0.0850
_reflns_Friedel_coverage 0.000
_reflns_number_gt 7697
_reflns_number_total 9356
_reflns_threshold_expression 'I > 2\s(I)'
_cod_data_source_file d3dt00950e2.cif
_cod_data_source_block '[LFe(OTf)2]'
_cod_database_code 7713581
_shelx_shelxl_version_number 2018/3
_shelx_space_group_comment
;
The symmetry employed for this shelxl refinement is uniquely defined
by the following loop, which should always be used as a source of
symmetry information in preference to the above space-group names.
They are only intended as comments.
;
_shelx_estimated_absorpt_t_max 0.975
_shelx_estimated_absorpt_t_min 0.787
_olex2_refinement_description
;
1. Fixed Uiso
 At 1.2 times of:
  All C(H) groups, All C(H,H) groups
2. Restrained distances
 S1-C39A \\sim S1-C39B
 with sigma of 0.02
 F6A-C39A \\sim F6B-C39B
 with sigma of 0.02
 F5A-F4A \\sim F5B-F4B
 with sigma of 0.04
 F5A-C39A \\sim F5B-C39B
 with sigma of 0.02
 F4A-C39A \\sim F4B-C39B
 with sigma of 0.02
 S1-F6A \\sim S1-F6B
 with sigma of 0.04
 S1-F5A \\sim S1-F5B
 with sigma of 0.04
 S1-F4A \\sim S1-F4B
 with sigma of 0.04
 F6A-F5A \\sim F6B-F5B
 with sigma of 0.04
 F6A-F4A \\sim F6B-F4B
 with sigma of 0.04
3. Uiso/Uaniso restraints and constraints
F4A \\sim F5A \\sim F6A \\sim C39A \\sim F4B \\sim F5B \\sim F6B \\sim C39B:
within 2A with sigma of 0.004 and sigma for terminal atoms of 0.008 within 2A
4. Others
 Sof(F4B)=Sof(F5B)=Sof(F6B)=Sof(C39B)=1-FVAR(1)
 Sof(F4A)=Sof(F5A)=Sof(F6A)=Sof(C39A)=FVAR(1)
5.a Secondary CH2 refined with riding coordinates:
 C6(H6A,H6B), C7(H7A,H7B)
5.b Aromatic/amide H refined with riding coordinates:
 C21(H21), C22(H22), C23(H23), C24(H24), C19(H19), C8(H8), C9(H9), C10(H10),
 C11(H11), C12(H12), C14(H14), C15(H15), C16(H16), C17(H17), C18(H18), C2(H2),
 C3(H3), C4(H4), C27(H27), C28(H28), C29(H29), C30(H30), C31(H31), C33(H33),
 C34(H34), C35(H35), C36(H36), C37(H37)
;
_olex2_submission_special_instructions 'No special instructions were received'

loop_
_space_group_symop_operation_xyz
'x, y, z'
'-x+1/2, y+1/2, -z+1/2'
'-x, -y, -z'
'x-1/2, -y-1/2, z-1/2'

loop_
_atom_site_label
_atom_site_type_symbol
_atom_site_fract_x
_atom_site_fract_y
_atom_site_fract_z
_atom_site_U_iso_or_equiv
_atom_site_adp_type
_atom_site_occupancy
_atom_site_site_symmetry_order
_atom_site_calc_flag
_atom_site_refinement_flags_posn
_atom_site_refinement_flags_adp
_atom_site_refinement_flags_occupancy
_atom_site_disorder_assembly
_atom_site_disorder_group
Fe1 Fe 0.53863(2) 0.35230(2) 0.67923(2) 0.01849(6) Uani 1 1 d . . . . .
S1 S 0.46253(4) 0.29456(2) 0.87252(3) 0.03524(12) Uani 1 1 d D . . . .
S2 S 0.70176(4) 0.45743(2) 0.73140(3) 0.03044(11) Uani 1 1 d . . . . .
P1 P 0.27549(4) 0.38524(2) 0.62807(3) 0.02087(10) Uani 1 1 d . . . . .
P2 P 0.67694(3) 0.27493(2) 0.66066(3) 0.02021(9) Uani 1 1 d . . . . .
F1 F 0.7818(2) 0.54218(8) 0.82663(15) 0.1083(8) Uani 1 1 d . . . . .
F2 F 0.7624(2) 0.46550(10) 0.90438(12) 0.1085(8) Uani 1 1 d . . . . .
F3 F 0.6192(2) 0.51441(10) 0.86409(16) 0.1173(9) Uani 1 1 d . . . . .
O1 O 0.45037(11) 0.33232(6) 0.79330(8) 0.0305(3) Uani 1 1 d . . . . .
O2 O 0.36244(14) 0.26389(7) 0.89047(11) 0.0505(4) Uani 1 1 d . . . . .
O3 O 0.56528(16) 0.26293(9) 0.87677(15) 0.0805(7) Uani 1 1 d . . . . .
O4 O 0.62675(13) 0.41118(6) 0.75722(9) 0.0375(3) Uani 1 1 d . . . . .
O5 O 0.81284(13) 0.43833(7) 0.71580(12) 0.0524(4) Uani 1 1 d . . . . .
O6 O 0.65065(13) 0.49621(7) 0.66685(12) 0.0490(4) Uani 1 1 d . . . . .
N1 N 0.40550(11) 0.38578(6) 0.60190(9) 0.0197(3) Uani 1 1 d . . . . .
N2 N 0.61180(11) 0.37113(6) 0.54759(9) 0.0183(3) Uani 1 1 d . . . . .
C20 C 0.24413(16) 0.43500(8) 0.71804(12) 0.0292(4) Uani 1 1 d . . . . .
C21 C 0.33234(19) 0.45915(8) 0.77062(14) 0.0366(5) Uani 1 1 d . . . . .
H21 H 0.408168 0.450981 0.757416 0.044 Uiso 1 1 calc R U . . .
C22 C 0.3097(2) 0.49543(10) 0.84284(15) 0.0513(6) Uani 1 1 d . . . . .
H22 H 0.370083 0.512055 0.878755 0.062 Uiso 1 1 calc R U . . .
C23 C 0.1998(2) 0.50721(11) 0.86223(15) 0.0572(8) Uani 1 1 d . . . . .
H23 H 0.184821 0.531503 0.912124 0.069 Uiso 1 1 calc R U . . .
C24 C 0.1117(2) 0.48408(11) 0.80997(15) 0.0524(7) Uani 1 1 d . . . . .
H24 H 0.036185 0.492639 0.823655 0.063 Uiso 1 1 calc R U . . .
C19 C 0.13257(18) 0.44830(10) 0.73732(14) 0.0393(5) Uani 1 1 d . . . . .
H19 H 0.071522 0.432827 0.700683 0.047 Uiso 1 1 calc R U . . .
C25 C 0.18063(14) 0.40344(8) 0.53203(12) 0.0250(4) Uani 1 1 d . . . . .
C8 C 0.13215(16) 0.36116(9) 0.47624(13) 0.0331(4) Uani 1 1 d . . . . .
H8 H 0.143755 0.322140 0.491077 0.040 Uiso 1 1 calc R U . . .
C9 C 0.06652(18) 0.37650(11) 0.39852(15) 0.0449(5) Uani 1 1 d . . . . .
H9 H 0.032839 0.347883 0.360132 0.054 Uiso 1 1 calc R U . . .
C10 C 0.05021(19) 0.43314(12) 0.37706(15) 0.0485(6) Uani 1 1 d . . . . .
H10 H 0.005514 0.443236 0.323669 0.058 Uiso 1 1 calc R U . . .
C11 C 0.09779(17) 0.47525(10) 0.43192(15) 0.0412(5) Uani 1 1 d . . . . .
H11 H 0.085857 0.514171 0.416555 0.049 Uiso 1 1 calc R U . . .
C12 C 0.16311(16) 0.46065(9) 0.50957(13) 0.0317(4) Uani 1 1 d . . . . .
H12 H 0.196105 0.489595 0.547684 0.038 Uiso 1 1 calc R U . . .
C13 C 0.23787(14) 0.31480(8) 0.66334(12) 0.0255(4) Uani 1 1 d . . . . .
C14 C 0.28314(18) 0.26871(8) 0.62018(16) 0.0405(5) Uani 1 1 d . . . . .
H14 H 0.340509 0.274360 0.578168 0.049 Uiso 1 1 calc R U . . .
C15 C 0.2454(2) 0.21398(9) 0.63768(19) 0.0504(6) Uani 1 1 d . . . . .
H15 H 0.276582 0.182396 0.607229 0.060 Uiso 1 1 calc R U . . .
C16 C 0.1637(2) 0.20552(10) 0.69853(18) 0.0504(6) Uani 1 1 d . . . . .
H16 H 0.137936 0.168098 0.710501 0.060 Uiso 1 1 calc R U . . .
C17 C 0.1194(3) 0.25088(13) 0.7420(2) 0.0685(8) Uani 1 1 d . . . . .
H17 H 0.062688 0.244884 0.784437 0.082 Uiso 1 1 calc R U . . .
C18 C 0.1558(2) 0.30541(11) 0.72514(17) 0.0519(6) Uani 1 1 d . . . . .
H18 H 0.124271 0.336665 0.756174 0.062 Uiso 1 1 calc R U . . .
C6 C 0.43910(14) 0.42490(7) 0.52947(11) 0.0216(3) Uani 1 1 d . . . . .
H6A H 0.446646 0.463978 0.554463 0.026 Uiso 1 1 calc R U . . .
H6B H 0.380201 0.425372 0.478904 0.026 Uiso 1 1 calc R U . . .
C1 C 0.54985(13) 0.40619(6) 0.49331(11) 0.0180(3) Uani 1 1 d . . . . .
C2 C 0.58584(14) 0.42380(7) 0.40852(11) 0.0216(3) Uani 1 1 d . . . . .
H2 H 0.541738 0.449376 0.371169 0.026 Uiso 1 1 calc R U . . .
C3 C 0.68731(16) 0.40311(8) 0.38019(12) 0.0269(4) Uani 1 1 d . . . . .
H3 H 0.714139 0.414730 0.322996 0.032 Uiso 1 1 calc R U . . .
C4 C 0.75013(15) 0.36522(7) 0.43556(12) 0.0260(4) Uani 1 1 d . . . . .
H4 H 0.818994 0.349954 0.416057 0.031 Uiso 1 1 calc R U . . .
C5 C 0.71030(14) 0.35024(7) 0.51959(11) 0.0202(3) Uani 1 1 d . . . . .
C7 C 0.77395(14) 0.31070(7) 0.58498(12) 0.0241(4) Uani 1 1 d . . . . .
H7A H 0.830697 0.332634 0.622473 0.029 Uiso 1 1 calc R U . . .
H7B H 0.814301 0.281789 0.549840 0.029 Uiso 1 1 calc R U . . .
C26 C 0.62306(14) 0.21193(7) 0.60092(12) 0.0233(3) Uani 1 1 d . . . . .
C27 C 0.53910(17) 0.18167(8) 0.64311(14) 0.0333(4) Uani 1 1 d . . . . .
H27 H 0.509625 0.195942 0.697779 0.040 Uiso 1 1 calc R U . . .
C28 C 0.49835(19) 0.13102(9) 0.60602(16) 0.0418(5) Uani 1 1 d . . . . .
H28 H 0.442261 0.110304 0.635976 0.050 Uiso 1 1 calc R U . . .
C29 C 0.53881(19) 0.11063(9) 0.52597(17) 0.0433(5) Uani 1 1 d . . . . .
H29 H 0.510673 0.075853 0.500650 0.052 Uiso 1 1 calc R U . . .
C30 C 0.6199(2) 0.14051(10) 0.48253(16) 0.0453(5) Uani 1 1 d . . . . .
H30 H 0.647241 0.126419 0.426933 0.054 Uiso 1 1 calc R U . . .
C31 C 0.66251(17) 0.19142(9) 0.51952(14) 0.0357(4) Uani 1 1 d . . . . .
H31 H 0.718372 0.211984 0.489030 0.043 Uiso 1 1 calc R U . . .
C32 C 0.77113(14) 0.24766(7) 0.75233(12) 0.0226(3) Uani 1 1 d . . . . .
C33 C 0.80174(15) 0.19052(8) 0.75827(13) 0.0289(4) Uani 1 1 d . . . . .
H33 H 0.775068 0.164429 0.712403 0.035 Uiso 1 1 calc R U . . .
C34 C 0.87142(16) 0.17179(8) 0.83147(14) 0.0334(4) Uani 1 1 d . . . . .
H34 H 0.891961 0.132746 0.835786 0.040 Uiso 1 1 calc R U . . .
C35 C 0.91075(16) 0.20934(9) 0.89759(14) 0.0345(4) Uani 1 1 d . . . . .
H35 H 0.958696 0.196243 0.947315 0.041 Uiso 1 1 calc R U . . .
C36 C 0.88074(17) 0.26640(9) 0.89210(14) 0.0372(5) Uani 1 1 d . . . . .
H36 H 0.908212 0.292317 0.937947 0.045 Uiso 1 1 calc R U . . .
C37 C 0.81065(16) 0.28553(8) 0.81968(13) 0.0321(4) Uani 1 1 d . . . . .
H37 H 0.789635 0.324524 0.816085 0.039 Uiso 1 1 calc R U . . .
C38 C 0.7161(3) 0.49701(13) 0.8377(2) 0.0669(8) Uani 1 1 d . . . . .
F4A F 0.5884(8) 0.3611(5) 0.9654(6) 0.0703(18) Uani 0.464(19) 1 d D U P A 1
F5A F 0.4779(10) 0.3078(5) 1.0428(7) 0.0684(18) Uani 0.464(19) 1 d D U P A 1
F6A F 0.4133(10) 0.3835(5) 0.9690(7) 0.0699(16) Uani 0.464(19) 1 d D U P A 1
C39A C 0.4831(11) 0.3412(5) 0.9687(8) 0.0579(13) Uani 0.464(19) 1 d D U P A 1
F4B F 0.5616(8) 0.3825(5) 0.9653(6) 0.0763(16) Uani 0.536(19) 1 d D U P A 2
F5B F 0.4703(9) 0.3271(5) 1.0494(6) 0.0685(15) Uani 0.536(19) 1 d D U P A 2
F6B F 0.3801(7) 0.3819(3) 0.9579(6) 0.0547(13) Uani 0.536(19) 1 d D U P A 2
C39B C 0.4734(9) 0.3473(4) 0.9653(7) 0.0562(12) Uani 0.536(19) 1 d D U P A 2

loop_
_atom_site_aniso_label
_atom_site_aniso_U_11
_atom_site_aniso_U_22
_atom_site_aniso_U_33
_atom_site_aniso_U_23
_atom_site_aniso_U_13
_atom_site_aniso_U_12
Fe1 0.01941(12) 0.01885(12) 0.01730(12) 0.00220(9) 0.00185(9) 0.00181(9)
S1 0.0329(3) 0.0397(3) 0.0344(3) 0.0150(2) 0.0138(2) 0.0048(2)
S2 0.0322(2) 0.0258(2) 0.0329(2) 0.00253(18) -0.00204(19) -0.00671(18)
P1 0.0191(2) 0.0238(2) 0.0199(2) 0.00308(16) 0.00326(16) 0.00463(16)
P2 0.0182(2) 0.0198(2) 0.0228(2) 0.00399(16) 0.00214(16) 0.00299(16)
F1 0.1349(18) 0.0753(13) 0.1127(16) -0.0340(11) -0.0104(13) -0.0641(13)
F2 0.1445(19) 0.1316(18) 0.0451(10) -0.0047(11) -0.0352(11) -0.0470(15)
F3 0.1213(18) 0.1146(17) 0.1199(18) -0.0824(15) 0.0432(14) -0.0188(14)
O1 0.0289(7) 0.0395(7) 0.0237(6) 0.0065(6) 0.0072(5) -0.0011(6)
O2 0.0581(10) 0.0463(9) 0.0496(9) 0.0044(7) 0.0270(8) -0.0152(8)
O3 0.0635(12) 0.0940(15) 0.0881(15) 0.0580(12) 0.0410(11) 0.0473(11)
O4 0.0511(9) 0.0358(7) 0.0258(7) -0.0036(6) 0.0045(6) -0.0199(7)
O5 0.0385(9) 0.0516(10) 0.0677(11) 0.0189(8) 0.0087(8) 0.0042(7)
O6 0.0455(9) 0.0389(8) 0.0614(10) 0.0174(8) -0.0103(8) -0.0012(7)
N1 0.0199(7) 0.0203(7) 0.0192(7) 0.0037(5) 0.0031(5) 0.0022(5)
N2 0.0190(7) 0.0167(6) 0.0195(7) 0.0002(5) 0.0021(5) -0.0015(5)
C20 0.0352(10) 0.0311(9) 0.0218(9) 0.0030(7) 0.0054(7) 0.0147(8)
C21 0.0455(12) 0.0322(10) 0.0317(10) -0.0030(8) -0.0023(9) 0.0173(9)
C22 0.0773(17) 0.0422(12) 0.0328(11) -0.0097(10) -0.0111(11) 0.0264(12)
C23 0.092(2) 0.0536(14) 0.0258(11) -0.0023(10) 0.0036(12) 0.0479(14)
C24 0.0646(16) 0.0613(15) 0.0325(12) 0.0108(11) 0.0156(11) 0.0433(13)
C19 0.0411(12) 0.0493(12) 0.0283(10) 0.0056(9) 0.0082(9) 0.0220(10)
C25 0.0175(8) 0.0351(9) 0.0226(8) 0.0063(7) 0.0037(6) 0.0059(7)
C8 0.0276(9) 0.0413(11) 0.0302(10) 0.0010(8) -0.0006(8) 0.0056(8)
C9 0.0360(11) 0.0656(15) 0.0322(11) -0.0020(10) -0.0065(9) 0.0085(11)
C10 0.0378(12) 0.0759(17) 0.0313(11) 0.0147(11) -0.0031(9) 0.0197(11)
C11 0.0341(11) 0.0499(13) 0.0401(12) 0.0216(10) 0.0078(9) 0.0136(9)
C12 0.0261(9) 0.0362(10) 0.0332(10) 0.0099(8) 0.0058(8) 0.0065(8)
C13 0.0211(8) 0.0310(9) 0.0245(9) 0.0087(7) 0.0005(7) -0.0013(7)
C14 0.0375(11) 0.0287(10) 0.0568(14) 0.0079(9) 0.0182(10) 0.0004(8)
C15 0.0456(13) 0.0284(11) 0.0775(18) 0.0097(11) 0.0076(12) -0.0021(9)
C16 0.0466(13) 0.0441(13) 0.0594(15) 0.0257(12) -0.0069(11) -0.0165(11)
C17 0.0734(19) 0.0682(19) 0.0672(18) 0.0115(15) 0.0362(15) -0.0272(15)
C18 0.0539(14) 0.0518(14) 0.0529(14) -0.0005(11) 0.0299(12) -0.0115(11)
C6 0.0237(8) 0.0183(8) 0.0232(8) 0.0039(6) 0.0034(7) 0.0029(6)
C1 0.0221(8) 0.0123(7) 0.0196(8) -0.0008(6) 0.0006(6) -0.0034(6)
C2 0.0285(9) 0.0170(7) 0.0193(8) 0.0004(6) 0.0002(7) -0.0038(6)
C3 0.0343(10) 0.0259(9) 0.0211(8) 0.0008(7) 0.0085(7) -0.0040(7)
C4 0.0251(9) 0.0271(9) 0.0268(9) 0.0006(7) 0.0095(7) 0.0004(7)
C5 0.0199(8) 0.0173(7) 0.0234(8) -0.0016(6) 0.0019(6) -0.0017(6)
C7 0.0193(8) 0.0246(8) 0.0287(9) 0.0035(7) 0.0048(7) 0.0010(6)
C26 0.0208(8) 0.0221(8) 0.0268(9) 0.0030(7) 0.0000(7) 0.0035(6)
C27 0.0369(11) 0.0286(9) 0.0349(10) 0.0031(8) 0.0073(8) -0.0045(8)
C28 0.0429(12) 0.0310(10) 0.0515(13) 0.0045(9) 0.0018(10) -0.0095(9)
C29 0.0443(12) 0.0274(10) 0.0568(14) -0.0062(9) -0.0104(10) -0.0012(9)
C30 0.0455(13) 0.0453(12) 0.0452(13) -0.0174(10) 0.0036(10) 0.0031(10)
C31 0.0319(10) 0.0394(11) 0.0363(11) -0.0059(9) 0.0053(8) -0.0025(8)
C32 0.0183(8) 0.0266(8) 0.0231(8) 0.0051(7) 0.0031(6) 0.0039(6)
C33 0.0291(9) 0.0263(9) 0.0312(10) 0.0039(7) 0.0000(7) 0.0042(7)
C34 0.0312(10) 0.0306(10) 0.0385(11) 0.0119(8) 0.0007(8) 0.0079(8)
C35 0.0284(10) 0.0444(11) 0.0303(10) 0.0118(9) -0.0007(8) 0.0084(8)
C36 0.0368(11) 0.0433(12) 0.0306(10) -0.0033(9) -0.0070(8) 0.0052(9)
C37 0.0328(10) 0.0285(9) 0.0345(10) 0.0003(8) -0.0027(8) 0.0072(8)
C38 0.079(2) 0.0602(17) 0.0606(18) -0.0268(14) -0.0040(15) -0.0299(15)
F4A 0.060(3) 0.096(4) 0.053(2) 0.011(3) -0.017(2) -0.035(3)
F5A 0.084(3) 0.096(4) 0.024(2) 0.019(3) -0.010(2) -0.024(4)
F6A 0.082(4) 0.078(3) 0.048(2) -0.023(2) -0.007(3) -0.008(3)
C39A 0.060(3) 0.081(3) 0.032(2) 0.009(2) -0.006(2) -0.022(2)
F4B 0.073(3) 0.097(4) 0.059(2) -0.012(3) -0.002(2) -0.037(3)
F5B 0.085(2) 0.093(4) 0.0276(18) 0.009(2) 0.0014(16) -0.001(3)
F6B 0.065(3) 0.0543(19) 0.045(2) -0.0127(17) 0.004(2) -0.002(2)
C39B 0.058(3) 0.079(3) 0.0308(18) 0.012(2) -0.0065(18) -0.020(2)

loop_
_atom_type_symbol
_atom_type_description
_atom_type_scat_dispersion_real
_atom_type_scat_dispersion_imag
_atom_type_scat_source
C C 0.0033 0.0016 'International Tables Vol C Tables 4.2.6.8 and 6.1.1.4'
H H 0.0000 0.0000 'International Tables Vol C Tables 4.2.6.8 and 6.1.1.4'
F F 0.0171 0.0103 'International Tables Vol C Tables 4.2.6.8 and 6.1.1.4'
Fe Fe 0.3463 0.8444 'International Tables Vol C Tables 4.2.6.8 and 6.1.1.4'
N N 0.0061 0.0033 'International Tables Vol C Tables 4.2.6.8 and 6.1.1.4'
O O 0.0106 0.0060 'International Tables Vol C Tables 4.2.6.8 and 6.1.1.4'
P P 0.1023 0.0942 'International Tables Vol C Tables 4.2.6.8 and 6.1.1.4'
S S 0.1246 0.1234 'International Tables Vol C Tables 4.2.6.8 and 6.1.1.4'

loop_
_geom_angle_atom_site_label_1
_geom_angle_atom_site_label_2
_geom_angle_atom_site_label_3
_geom_angle
_geom_angle_site_symmetry_1
_geom_angle_site_symmetry_3
_geom_angle_publ_flag
O1 Fe1 P2 106.80(4) . . ?
O1 Fe1 N2 172.51(5) . . ?
O4 Fe1 P2 103.60(5) . . ?
O4 Fe1 O1 88.30(5) . . ?
O4 Fe1 N1 113.87(6) . . ?
O4 Fe1 N2 97.91(5) . . ?
N1 Fe1 P2 135.88(4) . . ?
N1 Fe1 O1 97.04(5) . . ?
N1 Fe1 N2 76.65(5) . . ?
N2 Fe1 P2 75.90(4) . . ?
O1 S1 C39A 104.8(4) . . ?
O1 S1 C39B 100.1(4) . . ?
O2 S1 O1 113.87(9) . . ?
O2 S1 O3 116.61(12) . . ?
O2 S1 C39A 104.2(4) . . ?
O2 S1 C39B 103.4(3) . . ?
O3 S1 O1 113.53(9) . . ?
O3 S1 C39A 101.8(5) . . ?
O3 S1 C39B 107.0(4) . . ?
O4 S2 C38 100.97(11) . . ?
O5 S2 O4 112.85(10) . . ?
O5 S2 O6 117.48(10) . . ?
O5 S2 C38 104.69(14) . . ?
O6 S2 O4 113.65(9) . . ?
O6 S2 C38 104.92(14) . . ?
N1 P1 C20 113.81(8) . . ?
N1 P1 C25 112.34(8) . . ?
N1 P1 C13 109.36(8) . . ?
C25 P1 C20 105.54(8) . . ?
C13 P1 C20 108.79(9) . . ?
C13 P1 C25 106.68(8) . . ?
C7 P2 Fe1 99.83(6) . . ?
C26 P2 Fe1 115.61(6) . . ?
C26 P2 C7 107.36(8) . . ?
C32 P2 Fe1 124.38(6) . . ?
C32 P2 C7 102.94(8) . . ?
C32 P2 C26 104.74(8) . . ?
S1 O1 Fe1 138.06(8) . . ?
S2 O4 Fe1 131.10(8) . . ?
P1 N1 Fe1 125.93(8) . . ?
C6 N1 Fe1 113.91(10) . . ?
C6 N1 P1 118.38(11) . . ?
C1 N2 Fe1 114.40(10) . . ?
C1 N2 C5 120.12(14) . . ?
C5 N2 Fe1 125.49(11) . . ?
C21 C20 P1 119.18(14) . . ?
C21 C20 C19 119.37(18) . . ?
C19 C20 P1 121.42(16) . . ?
C20 C21 H21 120.0 . . ?
C20 C21 C22 119.9(2) . . ?
C22 C21 H21 120.0 . . ?
C21 C22 H22 119.9 . . ?
C23 C22 C21 120.1(2) . . ?
C23 C22 H22 119.9 . . ?
C22 C23 H23 119.8 . . ?
C24 C23 C22 120.5(2) . . ?
C24 C23 H23 119.8 . . ?
C23 C24 H24 119.9 . . ?
C23 C24 C19 120.2(2) . . ?
C19 C24 H24 119.9 . . ?
C20 C19 H19 120.1 . . ?
C24 C19 C20 119.8(2) . . ?
C24 C19 H19 120.1 . . ?
C8 C25 P1 120.61(14) . . ?
C8 C25 C12 119.85(17) . . ?
C12 C25 P1 119.34(15) . . ?
C25 C8 H8 120.3 . . ?
C25 C8 C9 119.4(2) . . ?
C9 C8 H8 120.3 . . ?
C8 C9 H9 119.9 . . ?
C10 C9 C8 120.1(2) . . ?
C10 C9 H9 119.9 . . ?
C9 C10 H10 119.6 . . ?
C11 C10 C9 120.9(2) . . ?
C11 C10 H10 119.6 . . ?
C10 C11 H11 120.2 . . ?
C10 C11 C12 119.7(2) . . ?
C12 C11 H11 120.2 . . ?
C25 C12 H12 119.9 . . ?
C11 C12 C25 120.1(2) . . ?
C11 C12 H12 119.9 . . ?
C14 C13 P1 118.94(14) . . ?
C14 C13 C18 118.70(19) . . ?
C18 C13 P1 121.98(16) . . ?
C13 C14 H14 119.8 . . ?
C13 C14 C15 120.4(2) . . ?
C15 C14 H14 119.8 . . ?
C14 C15 H15 119.9 . . ?
C16 C15 C14 120.1(2) . . ?
C16 C15 H15 119.9 . . ?
C15 C16 H16 120.1 . . ?
C17 C16 C15 119.7(2) . . ?
C17 C16 H16 120.1 . . ?
C16 C17 H17 119.6 . . ?
C16 C17 C18 120.8(2) . . ?
C18 C17 H17 119.6 . . ?
C13 C18 H18 119.9 . . ?
C17 C18 C13 120.3(2) . . ?
C17 C18 H18 119.9 . . ?
N1 C6 H6A 109.6 . . ?
N1 C6 H6B 109.6 . . ?
N1 C6 C1 110.14(13) . . ?
H6A C6 H6B 108.1 . . ?
C1 C6 H6A 109.6 . . ?
C1 C6 H6B 109.6 . . ?
N2 C1 C6 115.73(14) . . ?
N2 C1 C2 121.68(15) . . ?
C2 C1 C6 122.59(14) . . ?
C1 C2 H2 120.8 . . ?
C3 C2 C1 118.34(16) . . ?
C3 C2 H2 120.8 . . ?
C2 C3 H3 120.0 . . ?
C2 C3 C4 119.93(16) . . ?
C4 C3 H3 120.0 . . ?
C3 C4 H4 120.6 . . ?
C5 C4 C3 118.71(16) . . ?
C5 C4 H4 120.6 . . ?
N2 C5 C4 121.19(15) . . ?
N2 C5 C7 116.40(14) . . ?
C4 C5 C7 122.41(15) . . ?
P2 C7 H7A 109.5 . . ?
P2 C7 H7B 109.5 . . ?
C5 C7 P2 110.71(11) . . ?
C5 C7 H7A 109.5 . . ?
C5 C7 H7B 109.5 . . ?
H7A C7 H7B 108.1 . . ?
C27 C26 P2 116.38(14) . . ?
C31 C26 P2 124.63(14) . . ?
C31 C26 C27 118.94(17) . . ?
C26 C27 H27 119.7 . . ?
C28 C27 C26 120.55(19) . . ?
C28 C27 H27 119.7 . . ?
C27 C28 H28 119.9 . . ?
C29 C28 C27 120.2(2) . . ?
C29 C28 H28 119.9 . . ?
C28 C29 H29 120.0 . . ?
C28 C29 C30 120.0(2) . . ?
C30 C29 H29 120.0 . . ?
C29 C30 H30 119.8 . . ?
C29 C30 C31 120.5(2) . . ?
C31 C30 H30 119.8 . . ?
C26 C31 C30 119.84(19) . . ?
C26 C31 H31 120.1 . . ?
C30 C31 H31 120.1 . . ?
C33 C32 P2 122.33(14) . . ?
C37 C32 P2 117.93(13) . . ?
C37 C32 C33 119.71(16) . . ?
C32 C33 H33 120.1 . . ?
C34 C33 C32 119.77(18) . . ?
C34 C33 H33 120.1 . . ?
C33 C34 H34 119.8 . . ?
C35 C34 C33 120.37(18) . . ?
C35 C34 H34 119.8 . . ?
C34 C35 H35 119.9 . . ?
C34 C35 C36 120.22(18) . . ?
C36 C35 H35 119.9 . . ?
C35 C36 H36 120.0 . . ?
C37 C36 C35 119.93(19) . . ?
C37 C36 H36 120.0 . . ?
C32 C37 H37 120.0 . . ?
C36 C37 C32 120.00(18) . . ?
C36 C37 H37 120.0 . . ?
F1 C38 S2 109.5(2) . . ?
F2 C38 S2 111.2(2) . . ?
F2 C38 F1 108.2(2) . . ?
F3 C38 S2 111.8(2) . . ?
F3 C38 F1 108.6(3) . . ?
F3 C38 F2 107.4(3) . . ?
F4A C39A S1 106.0(8) . . ?
F4A C39A F5A 108.4(9) . . ?
F5A C39A S1 105.5(8) . . ?
F6A C39A S1 114.3(9) . . ?
F6A C39A F4A 109.3(9) . . ?
F6A C39A F5A 112.9(10) . . ?
F4B C39B S1 116.3(7) . . ?
F4B C39B F6B 105.3(7) . . ?
F5B C39B S1 116.2(7) . . ?
F5B C39B F4B 106.4(8) . . ?
F5B C39B F6B 102.9(8) . . ?
F6B C39B S1 108.4(7) . . ?

loop_
_geom_bond_atom_site_label_1
_geom_bond_atom_site_label_2
_geom_bond_distance
_geom_bond_site_symmetry_2
_geom_bond_publ_flag
Fe1 P2 2.4734(5) . ?
Fe1 O1 2.0691(12) . ?
Fe1 O4 2.0441(13) . ?
Fe1 N1 2.0500(14) . ?
Fe1 N2 2.1970(13) . ?
S1 O1 1.4595(13) . ?
S1 O2 1.4254(16) . ?
S1 O3 1.4265(17) . ?
S1 C39A 1.788(10) . ?
S1 C39B 1.835(9) . ?
S2 O4 1.4663(14) . ?
S2 O5 1.4225(16) . ?
S2 O6 1.4237(15) . ?
S2 C38 1.811(3) . ?
P1 N1 1.6095(14) . ?
P1 C20 1.8123(18) . ?
P1 C25 1.8035(17) . ?
P1 C13 1.7961(18) . ?
P2 C7 1.8409(17) . ?
P2 C26 1.8169(18) . ?
P2 C32 1.8154(17) . ?
F1 C38 1.332(3) . ?
F2 C38 1.320(4) . ?
F3 C38 1.298(4) . ?
N1 C6 1.473(2) . ?
N2 C1 1.336(2) . ?
N2 C5 1.351(2) . ?
C20 C21 1.387(3) . ?
C20 C19 1.404(3) . ?
C21 H21 0.9500 . ?
C21 C22 1.394(3) . ?
C22 H22 0.9500 . ?
C22 C23 1.377(4) . ?
C23 H23 0.9500 . ?
C23 C24 1.374(4) . ?
C24 H24 0.9500 . ?
C24 C19 1.387(3) . ?
C19 H19 0.9500 . ?
C25 C8 1.390(3) . ?
C25 C12 1.396(3) . ?
C8 H8 0.9500 . ?
C8 C9 1.390(3) . ?
C9 H9 0.9500 . ?
C9 C10 1.378(3) . ?
C10 H10 0.9500 . ?
C10 C11 1.375(4) . ?
C11 H11 0.9500 . ?
C11 C12 1.383(3) . ?
C12 H12 0.9500 . ?
C13 C14 1.376(3) . ?
C13 C18 1.381(3) . ?
C14 H14 0.9500 . ?
C14 C15 1.389(3) . ?
C15 H15 0.9500 . ?
C15 C16 1.364(3) . ?
C16 H16 0.9500 . ?
C16 C17 1.360(4) . ?
C17 H17 0.9500 . ?
C17 C18 1.378(4) . ?
C18 H18 0.9500 . ?
C6 H6A 0.9900 . ?
C6 H6B 0.9900 . ?
C6 C1 1.508(2) . ?
C1 C2 1.395(2) . ?
C2 H2 0.9500 . ?
C2 C3 1.382(2) . ?
C3 H3 0.9500 . ?
C3 C4 1.392(3) . ?
C4 H4 0.9500 . ?
C4 C5 1.384(2) . ?
C5 C7 1.506(2) . ?
C7 H7A 0.9900 . ?
C7 H7B 0.9900 . ?
C26 C27 1.394(3) . ?
C26 C31 1.388(3) . ?
C27 H27 0.9500 . ?
C27 C28 1.384(3) . ?
C28 H28 0.9500 . ?
C28 C29 1.374(3) . ?
C29 H29 0.9500 . ?
C29 C30 1.374(3) . ?
C30 H30 0.9500 . ?
C30 C31 1.396(3) . ?
C31 H31 0.9500 . ?
C32 C33 1.392(2) . ?
C32 C37 1.389(3) . ?
C33 H33 0.9500 . ?
C33 C34 1.388(3) . ?
C34 H34 0.9500 . ?
C34 C35 1.372(3) . ?
C35 H35 0.9500 . ?
C35 C36 1.388(3) . ?
C36 H36 0.9500 . ?
C36 C37 1.386(3) . ?
C37 H37 0.9500 . ?
F4A C39A 1.338(10) . ?
F5A C39A 1.341(10) . ?
F6A C39A 1.293(11) . ?
F4B C39B 1.334(9) . ?
F5B C39B 1.320(9) . ?
F6B C39B 1.373(9) . ?

loop_
_geom_torsion_atom_site_label_1
_geom_torsion_atom_site_label_2
_geom_torsion_atom_site_label_3
_geom_torsion_atom_site_label_4
_geom_torsion
_geom_torsion_site_symmetry_1
_geom_torsion_site_symmetry_2
_geom_torsion_site_symmetry_3
_geom_torsion_site_symmetry_4
_geom_torsion_publ_flag
Fe1 P2 C7 C5 -34.78(12) . . . . ?
Fe1 P2 C26 C27 -63.52(15) . . . . ?
Fe1 P2 C26 C31 118.99(15) . . . . ?
Fe1 P2 C32 C33 145.13(13) . . . . ?
Fe1 P2 C32 C37 -33.05(17) . . . . ?
Fe1 N1 C6 C1 33.11(16) . . . . ?
Fe1 N2 C1 C6 -2.31(17) . . . . ?
Fe1 N2 C1 C2 178.05(12) . . . . ?
Fe1 N2 C5 C4 -179.20(12) . . . . ?
Fe1 N2 C5 C7 0.1(2) . . . . ?
P1 N1 C6 C1 -161.20(11) . . . . ?
P1 C20 C21 C22 -177.00(16) . . . . ?
P1 C20 C19 C24 176.38(16) . . . . ?
P1 C25 C8 C9 -174.92(15) . . . . ?
P1 C25 C12 C11 174.85(14) . . . . ?
P1 C13 C14 C15 -172.04(19) . . . . ?
P1 C13 C18 C17 172.0(2) . . . . ?
P2 C26 C27 C28 -175.56(16) . . . . ?
P2 C26 C31 C30 175.88(16) . . . . ?
P2 C32 C33 C34 -178.07(14) . . . . ?
P2 C32 C37 C36 178.57(15) . . . . ?
O1 S1 C39A F4A -73.9(8) . . . . ?
O1 S1 C39A F5A 171.2(7) . . . . ?
O1 S1 C39A F6A 46.6(10) . . . . ?
O1 S1 C39B F4B -62.4(8) . . . . ?
O1 S1 C39B F5B 171.2(7) . . . . ?
O1 S1 C39B F6B 55.9(7) . . . . ?
O2 S1 O1 Fe1 -133.97(13) . . . . ?
O2 S1 C39A F4A 166.2(6) . . . . ?
O2 S1 C39A F5A 51.3(8) . . . . ?
O2 S1 C39A F6A -73.3(10) . . . . ?
O2 S1 C39B F4B 179.9(7) . . . . ?
O2 S1 C39B F5B 53.5(8) . . . . ?
O2 S1 C39B F6B -61.8(7) . . . . ?
O3 S1 O1 Fe1 2.66(19) . . . . ?
O3 S1 C39A F4A 44.6(8) . . . . ?
O3 S1 C39A F5A -70.3(8) . . . . ?
O3 S1 C39A F6A 165.1(9) . . . . ?
O3 S1 C39B F4B 56.2(8) . . . . ?
O3 S1 C39B F5B -70.2(8) . . . . ?
O3 S1 C39B F6B 174.6(6) . . . . ?
O4 S2 C38 F1 -179.1(2) . . . . ?
O4 S2 C38 F2 61.3(2) . . . . ?
O4 S2 C38 F3 -58.7(3) . . . . ?
O5 S2 O4 Fe1 -81.17(15) . . . . ?
O5 S2 C38 F1 63.5(3) . . . . ?
O5 S2 C38 F2 -56.0(2) . . . . ?
O5 S2 C38 F3 -176.1(2) . . . . ?
O6 S2 O4 Fe1 55.83(16) . . . . ?
O6 S2 C38 F1 -60.8(3) . . . . ?
O6 S2 C38 F2 179.7(2) . . . . ?
O6 S2 C38 F3 59.6(3) . . . . ?
N1 P1 C20 C21 -14.40(18) . . . . ?
N1 P1 C20 C19 167.48(15) . . . . ?
N1 P1 C25 C8 93.24(16) . . . . ?
N1 P1 C25 C12 -81.66(15) . . . . ?
N1 P1 C13 C14 -36.27(18) . . . . ?
N1 P1 C13 C18 150.97(18) . . . . ?
N1 C6 C1 N2 -19.15(19) . . . . ?
N1 C6 C1 C2 160.49(14) . . . . ?
N2 C1 C2 C3 1.4(2) . . . . ?
N2 C5 C7 P2 26.13(18) . . . . ?
C20 P1 N1 Fe1 73.73(11) . . . . ?
C20 P1 N1 C6 -90.06(14) . . . . ?
C20 P1 C25 C8 -142.20(15) . . . . ?
C20 P1 C25 C12 42.91(16) . . . . ?
C20 P1 C13 C14 -161.13(16) . . . . ?
C20 P1 C13 C18 26.1(2) . . . . ?
C20 C21 C22 C23 0.2(3) . . . . ?
C21 C20 C19 C24 -1.7(3) . . . . ?
C21 C22 C23 C24 -1.0(4) . . . . ?
C22 C23 C24 C19 0.4(4) . . . . ?
C23 C24 C19 C20 1.0(3) . . . . ?
C19 C20 C21 C22 1.2(3) . . . . ?
C25 P1 N1 Fe1 -166.40(9) . . . . ?
C25 P1 N1 C6 29.80(15) . . . . ?
C25 P1 C20 C21 -138.04(16) . . . . ?
C25 P1 C20 C19 43.84(18) . . . . ?
C25 P1 C13 C14 85.46(17) . . . . ?
C25 P1 C13 C18 -87.30(19) . . . . ?
C25 C8 C9 C10 0.2(3) . . . . ?
C8 C25 C12 C11 -0.1(3) . . . . ?
C8 C9 C10 C11 -0.3(3) . . . . ?
C9 C10 C11 C12 0.1(3) . . . . ?
C10 C11 C12 C25 0.0(3) . . . . ?
C12 C25 C8 C9 0.0(3) . . . . ?
C13 P1 N1 Fe1 -48.15(12) . . . . ?
C13 P1 N1 C6 148.05(12) . . . . ?
C13 P1 C20 C21 107.80(16) . . . . ?
C13 P1 C20 C19 -70.32(17) . . . . ?
C13 P1 C25 C8 -26.58(17) . . . . ?
C13 P1 C25 C12 158.52(14) . . . . ?
C13 C14 C15 C16 -0.6(4) . . . . ?
C14 C13 C18 C17 -0.8(4) . . . . ?
C14 C15 C16 C17 0.0(4) . . . . ?
C15 C16 C17 C18 0.2(4) . . . . ?
C16 C17 C18 C13 0.2(5) . . . . ?
C18 C13 C14 C15 1.0(3) . . . . ?
C6 C1 C2 C3 -178.26(15) . . . . ?
C1 N2 C5 C4 1.1(2) . . . . ?
C1 N2 C5 C7 -179.54(14) . . . . ?
C1 C2 C3 C4 0.6(2) . . . . ?
C2 C3 C4 C5 -1.7(3) . . . . ?
C3 C4 C5 N2 0.8(3) . . . . ?
C3 C4 C5 C7 -178.47(16) . . . . ?
C4 C5 C7 P2 -154.55(14) . . . . ?
C5 N2 C1 C6 177.39(14) . . . . ?
C5 N2 C1 C2 -2.2(2) . . . . ?
C7 P2 C26 C27 -173.89(14) . . . . ?
C7 P2 C26 C31 8.62(18) . . . . ?
C7 P2 C32 C33 -103.20(16) . . . . ?
C7 P2 C32 C37 78.62(15) . . . . ?
C26 P2 C7 C5 86.13(13) . . . . ?
C26 P2 C32 C33 8.95(17) . . . . ?
C26 P2 C32 C37 -169.22(14) . . . . ?
C26 C27 C28 C29 -1.3(3) . . . . ?
C27 C26 C31 C30 -1.5(3) . . . . ?
C27 C28 C29 C30 0.0(3) . . . . ?
C28 C29 C30 C31 0.5(3) . . . . ?
C29 C30 C31 C26 0.3(3) . . . . ?
C31 C26 C27 C28 2.1(3) . . . . ?
C32 P2 C7 C5 -163.66(12) . . . . ?
C32 P2 C26 C27 77.15(15) . . . . ?
C32 P2 C26 C31 -100.34(17) . . . . ?
C32 C33 C34 C35 -0.4(3) . . . . ?
C33 C32 C37 C36 0.3(3) . . . . ?
C33 C34 C35 C36 0.3(3) . . . . ?
C34 C35 C36 C37 0.1(3) . . . . ?
C35 C36 C37 C32 -0.4(3) . . . . ?
C37 C32 C33 C34 0.1(3) . . . . ?
C38 S2 O4 Fe1 167.61(15) . . . . ?
C39A S1 O1 Fe1 112.8(5) . . . . ?
C39B S1 O1 Fe1 116.4(4) . . . . ?
